data_7029361
loop_
_publ_author_name
'Liu, Peng'
'Chen, Hongxia'
'Zhang, Yong'
'Xue, Mingqiang'
'Yao, Yingming'
'Shen, Qi'

_publ_section_title
;
 Synthesis of \g-amidine-functionalized dianionic \b-diketiminato
 lanthanide amides and trianionic \b-diketiminato Na/Sm heterobimetallic
 complexes and their reactivity in polymerization of l-lactide.
;
_journal_issue 14
_journal_name_full 'Dalton transactions (Cambridge, England : 2003)'
_journal_page_first 5586
_journal_page_last 5594
_journal_paper_doi 10.1039/c3dt52706a
_journal_volume 43
_journal_year 2014
_chemical_formula_moiety 'C48 H80 N5 Si2 Yb, 0.5(C6 H14)'
_chemical_formula_sum 'C51 H87 N5 Si2 Yb'
_chemical_formula_weight 999.48
_chemical_name_systematic
; 
 ? 
;
_space_group_IT_number 2
_symmetry_cell_setting triclinic
_symmetry_Int_Tables_number 2
_symmetry_space_group_name_Hall '-P 1'
_symmetry_space_group_name_H-M 'P -1'
_atom_sites_solution_hydrogens geom
_atom_sites_solution_primary direct
_atom_sites_solution_secondary difmap
_audit_creation_method SHELXL-97
_cell_angle_alpha 99.150(2)
_cell_angle_beta 101.425(2)
_cell_angle_gamma 92.695(2)
_cell_formula_units_Z 2
_cell_length_a 11.4354(3)
_cell_length_b 12.4814(3)
_cell_length_c 19.2857(5)
_cell_measurement_reflns_used 12511
_cell_measurement_temperature 223(2)
_cell_measurement_theta_max 29.4346
_cell_measurement_theta_min 3.1490
_cell_volume 2654.98(12)
_computing_cell_refinement 'CrysAlisPro, Agilent Technologies'
_computing_data_collection 'CrysAlisPro, Agilent Technologies'
_computing_data_reduction 'CrysAlisPro, Agilent Technologies'
_computing_molecular_graphics 'Bruker SHELXTL'
_computing_publication_material 'Bruker SHELXTL'
_computing_structure_refinement 'SHELXL-97 (Sheldrick, 1997)'
_computing_structure_solution 'SHELXS-97 (Sheldrick, 1990)'
_diffrn_ambient_temperature 223(2)
_diffrn_detector_area_resol_mean 10.4692
_diffrn_measured_fraction_theta_full 0.998
_diffrn_measured_fraction_theta_max 0.998
_diffrn_measurement_device_type 'Xcalibur, Atlas, Gemini'
_diffrn_measurement_method '\w scans'
_diffrn_radiation_monochromator graphite
_diffrn_radiation_source 'Enhance (Mo) X-ray Source'
_diffrn_radiation_type MoK\a
_diffrn_radiation_wavelength 0.71070
_diffrn_reflns_av_R_equivalents 0.0625
_diffrn_reflns_av_sigmaI/netI 0.0603
_diffrn_reflns_limit_h_max 13
_diffrn_reflns_limit_h_min -13
_diffrn_reflns_limit_k_max 15
_diffrn_reflns_limit_k_min -13
_diffrn_reflns_limit_l_max 23
_diffrn_reflns_limit_l_min -23
_diffrn_reflns_number 25731
_diffrn_reflns_theta_full 25.50
_diffrn_reflns_theta_max 25.50
_diffrn_reflns_theta_min 3.16
_exptl_absorpt_coefficient_mu 1.842
_exptl_absorpt_correction_T_max 1.00000
_exptl_absorpt_correction_T_min 0.25144
_exptl_absorpt_correction_type multi-scan
_exptl_absorpt_process_details
;
CrysAlisPro, Agilent Technologies,
Version 1.171.35.21 (release 20-01-2012 CrysAlis171 .NET)
(compiled Jan 23 2012,18:06:46)
Empirical absorption correction using spherical harmonics,
 implemented in SCALE3 ABSPACK scaling algorithm.
;
_exptl_crystal_colour red
_exptl_crystal_density_diffrn 1.250
_exptl_crystal_density_method 'not measured'
_exptl_crystal_description chip
_exptl_crystal_F_000 1052
_exptl_crystal_size_max 0.80
_exptl_crystal_size_mid 0.60
_exptl_crystal_size_min 0.20
_refine_diff_density_max 2.144
_refine_diff_density_min -1.142
_refine_diff_density_rms 0.104
_refine_ls_extinction_method none
_refine_ls_goodness_of_fit_ref 1.041
_refine_ls_hydrogen_treatment mixed
_refine_ls_matrix_type full
_refine_ls_number_parameters 494
_refine_ls_number_reflns 9854
_refine_ls_number_restraints 6
_refine_ls_restrained_S_all 1.043
_refine_ls_R_factor_all 0.0416
_refine_ls_R_factor_gt 0.0374
_refine_ls_shift/su_max 0.002
_refine_ls_shift/su_mean 0.000
_refine_ls_structure_factor_coef Fsqd
_refine_ls_weighting_details 'calc w=1/[\s^2^(Fo^2^)+(0.0418P)^2^+2.2078P] where P=(Fo^2^+2Fc^2^)/3'
_refine_ls_weighting_scheme calc
_refine_ls_wR_factor_gt 0.0878
_refine_ls_wR_factor_ref 0.0904
_reflns_number_gt 9090
_reflns_number_total 9854
_reflns_threshold_expression >2sigma(I)
_cod_data_source_file c3dt52706a.txt
_cod_data_source_block complex2
_cod_original_cell_volume 2654.97(13)
_cod_database_code 7029361

loop_
_symmetry_equiv_pos_as_xyz
'x, y, z'
'-x, -y, -z'

loop_
_atom_site_label
_atom_site_type_symbol
_atom_site_fract_x
_atom_site_fract_y
_atom_site_fract_z
_atom_site_U_iso_or_equiv
_atom_site_adp_type
_atom_site_occupancy
_atom_site_symmetry_multiplicity
_atom_site_calc_flag
_atom_site_refinement_flags
Yb1 Yb 0.729661(12) 0.831188(11) 0.744614(7) 0.02086(7) Uani 1 1 d .
Si1 Si 0.57611(11) 1.04151(10) 0.80774(7) 0.0393(3) Uani 1 1 d .
Si2 Si 0.64303(10) 0.87565(9) 0.90143(6) 0.0320(2) Uani 1 1 d .
N1 N 0.8401(3) 0.9244(2) 0.69119(15) 0.0228(6) Uani 1 1 d .
N2 N 0.8316(2) 0.6852(2) 0.73759(15) 0.0210(6) Uani 1 1 d .
N3 N 0.6261(2) 0.7489(2) 0.63167(15) 0.0229(6) Uani 1 1 d .
N4 N 0.6684(3) 0.7493(3) 0.51801(16) 0.0291(7) Uani 1 1 d D
H4 H 0.5948(14) 0.752(3) 0.4988(19) 0.031(11) Uiso 1 1 d D
N5 N 0.6441(3) 0.9261(2) 0.82365(16) 0.0275(7) Uani 1 1 d .
C1 C 0.9983(3) 0.8807(3) 0.6254(2) 0.0311(9) Uani 1 1 d .
H1A H 1.0377 0.9509 0.6404 0.037 Uiso 1 1 calc R
H1B H 1.0296 0.8279 0.5953 0.037 Uiso 1 1 calc R
C2 C 0.8975(3) 0.8561(3) 0.64705(18) 0.0216(7) Uani 1 1 d .
C3 C 0.8348(3) 0.7412(3) 0.61904(18) 0.0207(7) Uani 1 1 d .
H3 H 0.8690 0.7123 0.5772 0.025 Uiso 1 1 calc R
C4 C 0.8575(3) 0.6568(3) 0.66996(19) 0.0237(8) Uani 1 1 d .
C5 C 0.9006(4) 0.5643(3) 0.6444(2) 0.0336(9) Uani 1 1 d .
H5A H 0.9163 0.5105 0.6733 0.040 Uiso 1 1 calc R
H5B H 0.9151 0.5530 0.5976 0.040 Uiso 1 1 calc R
C6 C 0.8758(3) 1.0378(3) 0.70535(19) 0.0235(7) Uani 1 1 d .
C7 C 0.9379(3) 1.0876(3) 0.7746(2) 0.0293(8) Uani 1 1 d .
C8 C 0.9606(4) 1.2001(3) 0.7897(2) 0.0399(10) Uani 1 1 d .
H8 H 1.0000 1.2335 0.8361 0.048 Uiso 1 1 calc R
C9 C 0.9263(4) 1.2642(3) 0.7379(2) 0.0427(11) Uani 1 1 d .
H9 H 0.9417 1.3403 0.7491 0.051 Uiso 1 1 calc R
C10 C 0.8695(4) 1.2148(3) 0.6696(2) 0.0340(9) Uani 1 1 d .
H10 H 0.8478 1.2580 0.6341 0.041 Uiso 1 1 calc R
C11 C 0.8434(3) 1.1027(3) 0.65203(19) 0.0260(8) Uani 1 1 d .
C12 C 0.9877(5) 1.0197(5) 0.8306(3) 0.0581(8) Uani 1 1 d .
H12 H 0.9402 0.9484 0.8180 0.070 Uiso 1 1 calc R
C13 C 1.1152(4) 0.9987(5) 0.8254(3) 0.0581(8) Uani 1 1 d .
H13A H 1.1162 0.9592 0.7780 0.087 Uiso 1 1 calc R
H13B H 1.1482 0.9559 0.8613 0.087 Uiso 1 1 calc R
H13C H 1.1630 1.0675 0.8336 0.087 Uiso 1 1 calc R
C14 C 0.9809(5) 1.0672(5) 0.9068(2) 0.0581(8) Uani 1 1 d .
H14A H 1.0314 1.1348 0.9222 0.087 Uiso 1 1 calc R
H14B H 1.0080 1.0160 0.9383 0.087 Uiso 1 1 calc R
H14C H 0.8988 1.0812 0.9088 0.087 Uiso 1 1 calc R
C15 C 0.7820(4) 1.0546(4) 0.5750(2) 0.0383(6) Uani 1 1 d .
H15 H 0.7713 0.9746 0.5714 0.046 Uiso 1 1 calc R
C16 C 0.8607(4) 1.0787(4) 0.5233(2) 0.0383(6) Uani 1 1 d .
H16A H 0.8736 1.1569 0.5264 0.057 Uiso 1 1 calc R
H16B H 0.8215 1.0462 0.4746 0.057 Uiso 1 1 calc R
H16C H 0.9371 1.0485 0.5358 0.057 Uiso 1 1 calc R
C17 C 0.6581(4) 1.0959(3) 0.5525(2) 0.0383(6) Uani 1 1 d .
H17A H 0.6045 1.0707 0.5808 0.057 Uiso 1 1 calc R
H17B H 0.6264 1.0683 0.5020 0.057 Uiso 1 1 calc R
H17C H 0.6652 1.1749 0.5605 0.057 Uiso 1 1 calc R
C18 C 0.8520(3) 0.6049(3) 0.78376(18) 0.0245(8) Uani 1 1 d .
C19 C 0.7585(4) 0.5261(3) 0.7825(2) 0.0316(9) Uani 1 1 d .
C20 C 0.7751(4) 0.4565(3) 0.8331(2) 0.0443(11) Uani 1 1 d .
H20 H 0.7125 0.4052 0.8334 0.053 Uiso 1 1 calc R
C21 C 0.8801(5) 0.4612(4) 0.8819(2) 0.0481(12) Uani 1 1 d .
H21 H 0.8894 0.4140 0.9157 0.058 Uiso 1 1 calc R
C22 C 0.9718(5) 0.5353(3) 0.8813(2) 0.0442(11) Uani 1 1 d .
H22 H 1.0446 0.5369 0.9143 0.053 Uiso 1 1 calc R
C23 C 0.9606(4) 0.6088(3) 0.8330(2) 0.0355(9) Uani 1 1 d .
C24 C 0.6397(4) 0.5141(4) 0.7281(3) 0.0525(7) Uani 1 1 d .
H24 H 0.6379 0.5775 0.7031 0.063 Uiso 1 1 calc R
C25 C 0.6298(4) 0.4121(4) 0.6715(3) 0.0525(7) Uani 1 1 d .
H25A H 0.6948 0.4159 0.6462 0.079 Uiso 1 1 calc R
H25B H 0.5538 0.4071 0.6377 0.079 Uiso 1 1 calc R
H25C H 0.6344 0.3484 0.6946 0.079 Uiso 1 1 calc R
C26 C 0.5320(4) 0.5148(4) 0.7634(3) 0.0525(7) Uani 1 1 d .
H26A H 0.5276 0.4503 0.7852 0.079 Uiso 1 1 calc R
H26B H 0.4596 0.5152 0.7274 0.079 Uiso 1 1 calc R
H26C H 0.5401 0.5793 0.8000 0.079 Uiso 1 1 calc R
C27 C 1.0648(5) 0.6890(5) 0.8347(3) 0.0688(9) Uani 1 1 d .
H27 H 1.0338 0.7471 0.8084 0.083 Uiso 1 1 calc R
C28 C 1.1584(5) 0.6347(5) 0.7972(3) 0.0688(9) Uani 1 1 d .
H28A H 1.1893 0.5765 0.8217 0.103 Uiso 1 1 calc R
H28B H 1.2235 0.6882 0.7985 0.103 Uiso 1 1 calc R
H28C H 1.1216 0.6049 0.7477 0.103 Uiso 1 1 calc R
C29 C 1.1257(5) 0.7425(5) 0.9112(3) 0.0688(9) Uani 1 1 d .
H29A H 1.0665 0.7756 0.9356 0.103 Uiso 1 1 calc R
H29B H 1.1868 0.7980 0.9094 0.103 Uiso 1 1 calc R
H29C H 1.1622 0.6878 0.9370 0.103 Uiso 1 1 calc R
C30 C 0.7001(3) 0.7459(3) 0.58845(18) 0.0232(7) Uani 1 1 d .
C31 C 0.4952(3) 0.7433(3) 0.60343(19) 0.0268(8) Uani 1 1 d .
H31 H 0.4782 0.7995 0.5727 0.032 Uiso 1 1 calc R
C32 C 0.4462(4) 0.6320(3) 0.5589(2) 0.0355(9) Uani 1 1 d .
H32A H 0.4650 0.5753 0.5882 0.043 Uiso 1 1 calc R
H32B H 0.4846 0.6174 0.5176 0.043 Uiso 1 1 calc R
C33 C 0.3099(4) 0.6287(4) 0.5324(2) 0.0458(11) Uani 1 1 d .
H33A H 0.2918 0.6809 0.4996 0.055 Uiso 1 1 calc R
H33B H 0.2798 0.5559 0.5058 0.055 Uiso 1 1 calc R
C34 C 0.2468(4) 0.6560(4) 0.5944(3) 0.0526(12) Uani 1 1 d .
H34A H 0.2568 0.5990 0.6242 0.063 Uiso 1 1 calc R
H34B H 0.1609 0.6581 0.5755 0.063 Uiso 1 1 calc R
C35 C 0.2963(4) 0.7651(4) 0.6404(3) 0.0464(11) Uani 1 1 d .
H35A H 0.2587 0.7779 0.6821 0.056 Uiso 1 1 calc R
H35B H 0.2774 0.8234 0.6124 0.056 Uiso 1 1 calc R
C36 C 0.4322(3) 0.7672(4) 0.6658(2) 0.0364(9) Uani 1 1 d .
H36A H 0.4628 0.8390 0.6939 0.044 Uiso 1 1 calc R
H36B H 0.4503 0.7130 0.6972 0.044 Uiso 1 1 calc R
C37 C 0.7440(3) 0.7577(3) 0.46589(19) 0.0287(8) Uani 1 1 d .
H37 H 0.8206 0.7992 0.4911 0.034 Uiso 1 1 calc R
C38 C 0.6808(4) 0.8203(4) 0.4096(2) 0.0405(10) Uani 1 1 d .
H38A H 0.6679 0.8931 0.4330 0.049 Uiso 1 1 calc R
H38B H 0.6025 0.7824 0.3865 0.049 Uiso 1 1 calc R
C39 C 0.7550(5) 0.8303(5) 0.3530(2) 0.0552(13) Uani 1 1 d .
H39A H 0.7113 0.8684 0.3165 0.066 Uiso 1 1 calc R
H39B H 0.8305 0.8735 0.3756 0.066 Uiso 1 1 calc R
C40 C 0.7811(5) 0.7196(5) 0.3174(2) 0.0646(16) Uani 1 1 d .
H40A H 0.8322 0.7286 0.2832 0.078 Uiso 1 1 calc R
H40B H 0.7060 0.6789 0.2907 0.078 Uiso 1 1 calc R
C41 C 0.8433(5) 0.6556(4) 0.3730(3) 0.0602(14) Uani 1 1 d .
H41A H 0.9225 0.6922 0.3958 0.072 Uiso 1 1 calc R
H41B H 0.8548 0.5827 0.3490 0.072 Uiso 1 1 calc R
C42 C 0.7708(4) 0.6457(3) 0.4303(2) 0.0402(10) Uani 1 1 d .
H42A H 0.8156 0.6083 0.4668 0.048 Uiso 1 1 calc R
H42B H 0.6954 0.6018 0.4084 0.048 Uiso 1 1 calc R
C43 C 0.5677(5) 1.0566(5) 0.7122(3) 0.0665(16) Uani 1 1 d .
H43A H 0.6434 1.0410 0.6990 0.100 Uiso 1 1 calc R
H43B H 0.5508 1.1304 0.7065 0.100 Uiso 1 1 calc R
H43C H 0.5044 1.0060 0.6815 0.100 Uiso 1 1 calc R
C44 C 0.4196(5) 1.0387(5) 0.8227(3) 0.0628(15) Uani 1 1 d .
H44A H 0.3738 0.9739 0.7937 0.094 Uiso 1 1 calc R
H44B H 0.3830 1.1028 0.8090 0.094 Uiso 1 1 calc R
H44C H 0.4208 1.0378 0.8730 0.094 Uiso 1 1 calc R
C45 C 0.6579(6) 1.1701(4) 0.8630(4) 0.0777(19) Uani 1 1 d .
H45A H 0.6656 1.1667 0.9135 0.117 Uiso 1 1 calc R
H45B H 0.6137 1.2317 0.8516 0.117 Uiso 1 1 calc R
H45C H 0.7369 1.1786 0.8523 0.117 Uiso 1 1 calc R
C46 C 0.7652(5) 0.7809(4) 0.9119(3) 0.0586(14) Uani 1 1 d .
H46A H 0.7465 0.7187 0.8733 0.088 Uiso 1 1 calc R
H46B H 0.7720 0.7561 0.9577 0.088 Uiso 1 1 calc R
H46C H 0.8404 0.8187 0.9103 0.088 Uiso 1 1 calc R
C47 C 0.4980(5) 0.7986(4) 0.8995(3) 0.0585(14) Uani 1 1 d .
H47A H 0.4355 0.8485 0.8999 0.088 Uiso 1 1 calc R
H47B H 0.5056 0.7634 0.9414 0.088 Uiso 1 1 calc R
H47C H 0.4775 0.7440 0.8564 0.088 Uiso 1 1 calc R
C48 C 0.6731(5) 0.9813(4) 0.9838(2) 0.0501(12) Uani 1 1 d .
H48A H 0.7502 1.0206 0.9883 0.075 Uiso 1 1 calc R
H48B H 0.6739 0.9467 1.0255 0.075 Uiso 1 1 calc R
H48C H 0.6110 1.0317 0.9806 0.075 Uiso 1 1 calc R
C49 C 0.301(2) 0.352(2) -0.0941(16) 0.158(4) Uiso 0.50 1 d PD
C50 C 0.339(2) 0.432(2) -0.0262(13) 0.158(4) Uiso 0.50 1 d PD
C51 C 0.461(2) 0.443(3) -0.0405(15) 0.158(4) Uiso 0.50 1 d PD
C52 C 0.525(2) 0.535(3) 0.0184(17) 0.158(4) Uiso 0.50 1 d PD
C53 C 0.658(2) 0.543(2) 0.0581(13) 0.158(4) Uiso 0.50 1 d PD
C54 C 0.743(2) 0.642(2) 0.0948(17) 0.158(4) Uiso 0.50 1 d PD

loop_
_atom_site_aniso_label
_atom_site_aniso_U_11
_atom_site_aniso_U_22
_atom_site_aniso_U_33
_atom_site_aniso_U_23
_atom_site_aniso_U_13
_atom_site_aniso_U_12
Yb1 0.02197(10) 0.02320(10) 0.02008(10) 0.00606(6) 0.00826(7) 0.00443(6)
Si1 0.0374(7) 0.0452(7) 0.0456(7) 0.0171(5) 0.0232(6) 0.0152(5)
Si2 0.0385(6) 0.0350(6) 0.0259(5) 0.0037(4) 0.0154(5) 0.0052(5)
N1 0.0240(15) 0.0207(15) 0.0268(15) 0.0064(12) 0.0113(13) 0.0003(12)
N2 0.0188(14) 0.0239(15) 0.0208(15) 0.0034(11) 0.0057(12) 0.0018(11)
N3 0.0179(15) 0.0304(16) 0.0223(15) 0.0082(12) 0.0057(12) 0.0021(12)
N4 0.0229(17) 0.0452(19) 0.0202(16) 0.0106(13) 0.0030(13) 0.0012(14)
N5 0.0285(16) 0.0289(17) 0.0279(16) 0.0047(13) 0.0128(13) 0.0019(13)
C1 0.026(2) 0.031(2) 0.041(2) 0.0103(17) 0.0140(17) 0.0028(16)
C2 0.0208(17) 0.0268(18) 0.0193(17) 0.0090(14) 0.0044(14) 0.0054(14)
C3 0.0201(17) 0.0267(18) 0.0179(16) 0.0054(13) 0.0082(14) 0.0038(14)
C4 0.0201(17) 0.0242(18) 0.0263(18) 0.0051(14) 0.0033(15) -0.0003(14)
C5 0.048(2) 0.032(2) 0.0241(19) 0.0073(16) 0.0113(18) 0.0109(18)
C6 0.0192(17) 0.0267(19) 0.0278(18) 0.0069(14) 0.0095(15) 0.0057(14)
C7 0.0228(19) 0.035(2) 0.031(2) 0.0064(16) 0.0097(16) -0.0026(16)
C8 0.038(2) 0.043(2) 0.036(2) -0.0025(19) 0.0095(19) -0.0067(19)
C9 0.052(3) 0.025(2) 0.051(3) -0.0009(19) 0.018(2) -0.0031(19)
C10 0.040(2) 0.028(2) 0.041(2) 0.0144(17) 0.0170(19) 0.0065(17)
C11 0.0239(19) 0.030(2) 0.0290(19) 0.0093(15) 0.0132(15) 0.0081(15)
C12 0.0515(17) 0.085(2) 0.0399(15) 0.0214(14) 0.0043(14) 0.0111(15)
C13 0.0515(17) 0.085(2) 0.0399(15) 0.0214(14) 0.0043(14) 0.0111(15)
C14 0.0515(17) 0.085(2) 0.0399(15) 0.0214(14) 0.0043(14) 0.0111(15)
C15 0.0405(14) 0.0454(14) 0.0333(12) 0.0148(10) 0.0105(11) 0.0081(11)
C16 0.0405(14) 0.0454(14) 0.0333(12) 0.0148(10) 0.0105(11) 0.0081(11)
C17 0.0405(14) 0.0454(14) 0.0333(12) 0.0148(10) 0.0105(11) 0.0081(11)
C18 0.033(2) 0.0197(18) 0.0211(17) 0.0021(14) 0.0058(15) 0.0083(15)
C19 0.044(2) 0.0202(18) 0.032(2) 0.0087(15) 0.0069(18) 0.0069(16)
C20 0.058(3) 0.032(2) 0.047(3) 0.0153(19) 0.015(2) 0.001(2)
C21 0.075(4) 0.041(3) 0.035(2) 0.0222(19) 0.014(2) 0.014(2)
C22 0.060(3) 0.039(2) 0.032(2) 0.0118(18) -0.003(2) 0.014(2)
C23 0.043(2) 0.033(2) 0.031(2) 0.0080(17) 0.0025(18) 0.0127(18)
C24 0.0440(16) 0.0476(16) 0.0639(19) 0.0080(13) 0.0084(14) 0.0013(13)
C25 0.0440(16) 0.0476(16) 0.0639(19) 0.0080(13) 0.0084(14) 0.0013(13)
C26 0.0440(16) 0.0476(16) 0.0639(19) 0.0080(13) 0.0084(14) 0.0013(13)
C27 0.0531(19) 0.078(2) 0.065(2) 0.0085(17) -0.0061(15) -0.0063(16)
C28 0.0531(19) 0.078(2) 0.065(2) 0.0085(17) -0.0061(15) -0.0063(16)
C29 0.0531(19) 0.078(2) 0.065(2) 0.0085(17) -0.0061(15) -0.0063(16)
C30 0.0236(18) 0.0221(18) 0.0241(18) 0.0065(14) 0.0036(15) 0.0012(14)
C31 0.0232(19) 0.031(2) 0.0267(19) 0.0109(15) 0.0017(15) 0.0042(15)
C32 0.033(2) 0.036(2) 0.036(2) 0.0063(17) 0.0038(18) -0.0059(17)
C33 0.034(2) 0.047(3) 0.051(3) 0.012(2) -0.005(2) -0.0093(19)
C34 0.024(2) 0.058(3) 0.076(3) 0.020(3) 0.006(2) -0.003(2)
C35 0.025(2) 0.053(3) 0.068(3) 0.022(2) 0.015(2) 0.0098(19)
C36 0.025(2) 0.049(3) 0.037(2) 0.0088(18) 0.0082(17) 0.0060(18)
C37 0.030(2) 0.035(2) 0.0215(18) 0.0078(15) 0.0062(16) -0.0025(16)
C38 0.039(2) 0.058(3) 0.026(2) 0.0184(19) 0.0023(18) 0.002(2)
C39 0.050(3) 0.088(4) 0.032(2) 0.030(2) 0.007(2) -0.009(3)
C40 0.061(3) 0.106(5) 0.027(2) 0.006(3) 0.019(2) -0.014(3)
C41 0.069(4) 0.064(3) 0.051(3) -0.004(3) 0.032(3) 0.000(3)
C42 0.047(3) 0.037(2) 0.036(2) 0.0003(18) 0.013(2) -0.0035(19)
C43 0.063(3) 0.096(4) 0.066(4) 0.053(3) 0.035(3) 0.037(3)
C44 0.050(3) 0.093(4) 0.068(3) 0.038(3) 0.041(3) 0.038(3)
C45 0.093(5) 0.034(3) 0.113(5) 0.013(3) 0.035(4) 0.012(3)
C46 0.070(4) 0.059(3) 0.056(3) 0.015(2) 0.026(3) 0.031(3)
C47 0.068(3) 0.048(3) 0.070(3) 0.011(2) 0.041(3) -0.005(2)
C48 0.059(3) 0.062(3) 0.027(2) -0.003(2) 0.013(2) 0.008(2)

loop_
_atom_type_symbol
_atom_type_description
_atom_type_scat_dispersion_real
_atom_type_scat_dispersion_imag
_atom_type_scat_source
C C 0.0033 0.0016 'International Tables Vol C Tables 4.2.6.8 and 6.1.1.4'
H H 0.0000 0.0000 'International Tables Vol C Tables 4.2.6.8 and 6.1.1.4'
N N 0.0061 0.0033 'International Tables Vol C Tables 4.2.6.8 and 6.1.1.4'
Si Si 0.0817 0.0704 'International Tables Vol C Tables 4.2.6.8 and 6.1.1.4'
Yb Yb -0.3850 5.5486 'International Tables Vol C Tables 4.2.6.8 and 6.1.1.4'

loop_
_geom_angle_atom_site_label_1
_geom_angle_atom_site_label_2
_geom_angle_atom_site_label_3
_geom_angle
_geom_angle_site_symmetry_1
_geom_angle_site_symmetry_3
N1 Yb1 N5 116.20(11) . .
N1 Yb1 N2 95.54(11) . .
N5 Yb1 N2 137.37(11) . .
N1 Yb1 N3 87.53(10) . .
N5 Yb1 N3 123.03(11) . .
N2 Yb1 N3 83.72(10) . .
N1 Yb1 C30 66.55(10) . .
N5 Yb1 C30 142.92(10) . .
N2 Yb1 C30 74.35(10) . .
N3 Yb1 C30 24.55(10) . .
N1 Yb1 C2 25.74(10) . .
N5 Yb1 C2 141.80(10) . .
N2 Yb1 C2 72.13(10) . .
N3 Yb1 C2 74.83(10) . .
C30 Yb1 C2 50.54(9) . .
N1 Yb1 C3 54.28(10) . .
N5 Yb1 C3 167.60(11) . .
N2 Yb1 C3 54.92(10) . .
N3 Yb1 C3 53.08(9) . .
C30 Yb1 C3 29.95(9) . .
C2 Yb1 C3 29.82(9) . .
N1 Yb1 C4 77.59(10) . .
N5 Yb1 C4 162.56(11) . .
N2 Yb1 C4 25.36(10) . .
N3 Yb1 C4 65.48(9) . .
C30 Yb1 C4 50.66(9) . .
C2 Yb1 C4 52.03(9) . .
C3 Yb1 C4 29.83(9) . .
N1 Yb1 Si1 97.19(8) . .
N5 Yb1 Si1 25.05(8) . .
N2 Yb1 Si1 162.36(8) . .
N3 Yb1 Si1 108.95(7) . .
C30 Yb1 Si1 122.11(7) . .
C2 Yb1 Si1 122.28(7) . .
C3 Yb1 Si1 142.60(7) . .
C4 Yb1 Si1 172.27(7) . .
N5 Si1 C43 109.5(2) . .
N5 Si1 C44 112.8(2) . .
C43 Si1 C44 106.9(2) . .
N5 Si1 C45 114.1(2) . .
C43 Si1 C45 105.8(3) . .
C44 Si1 C45 107.2(3) . .
N5 Si1 Yb1 32.86(10) . .
C43 Si1 Yb1 76.99(17) . .
C44 Si1 Yb1 129.1(2) . .
C45 Si1 Yb1 120.7(2) . .
N5 Si2 C48 114.1(2) . .
N5 Si2 C47 112.7(2) . .
C48 Si2 C47 106.8(2) . .
N5 Si2 C46 107.3(2) . .
C48 Si2 C46 107.1(2) . .
C47 Si2 C46 108.6(3) . .
C2 N1 C6 118.3(3) . .
C2 N1 Yb1 111.1(2) . .
C6 N1 Yb1 129.4(2) . .
C4 N2 C18 115.8(3) . .
C4 N2 Yb1 111.7(2) . .
C18 N2 Yb1 131.0(2) . .
C30 N3 C31 120.6(3) . .
C30 N3 Yb1 107.7(2) . .
C31 N3 Yb1 127.1(2) . .
C30 N4 C37 129.4(3) . .
C30 N4 H4 120(3) . .
C37 N4 H4 111(3) . .
Si1 N5 Si2 121.20(18) . .
Si1 N5 Yb1 122.09(17) . .
Si2 N5 Yb1 116.65(16) . .
C2 C1 H1A 120.0 . .
C2 C1 H1B 120.0 . .
H1A C1 H1B 120.0 . .
C1 C2 N1 127.0(3) . .
C1 C2 C3 117.7(3) . .
N1 C2 C3 115.2(3) . .
C1 C2 Yb1 159.9(3) . .
N1 C2 Yb1 43.11(16) . .
C3 C2 Yb1 75.75(18) . .
C2 C3 C30 111.2(3) . .
C2 C3 C4 116.9(3) . .
C30 C3 C4 112.0(3) . .
C2 C3 Yb1 74.43(17) . .
C30 C3 Yb1 74.27(18) . .
C4 C3 Yb1 75.66(18) . .
C2 C3 H3 105.2 . .
C30 C3 H3 105.2 . .
C4 C3 H3 105.2 . .
Yb1 C3 H3 179.1 . .
C5 C4 N2 126.7(3) . .
C5 C4 C3 116.6(3) . .
N2 C4 C3 116.7(3) . .
C5 C4 Yb1 166.7(3) . .
N2 C4 Yb1 42.93(15) . .
C3 C4 Yb1 74.51(18) . .
C4 C5 H5A 120.0 . .
C4 C5 H5B 120.0 . .
H5A C5 H5B 120.0 . .
C7 C6 C11 119.3(3) . .
C7 C6 N1 119.9(3) . .
C11 C6 N1 120.6(3) . .
C8 C7 C6 119.2(4) . .
C8 C7 C12 119.7(4) . .
C6 C7 C12 121.0(4) . .
C9 C8 C7 121.5(4) . .
C9 C8 H8 119.2 . .
C7 C8 H8 119.2 . .
C10 C9 C8 119.1(4) . .
C10 C9 H9 120.4 . .
C8 C9 H9 120.4 . .
C9 C10 C11 121.6(4) . .
C9 C10 H10 119.2 . .
C11 C10 H10 119.2 . .
C10 C11 C6 119.2(3) . .
C10 C11 C15 118.2(3) . .
C6 C11 C15 122.6(3) . .
C13 C12 C14 110.8(4) . .
C13 C12 C7 108.8(4) . .
C14 C12 C7 115.0(4) . .
C13 C12 H12 107.3 . .
C14 C12 H12 107.3 . .
C7 C12 H12 107.3 . .
C12 C13 H13A 109.5 . .
C12 C13 H13B 109.5 . .
H13A C13 H13B 109.5 . .
C12 C13 H13C 109.5 . .
H13A C13 H13C 109.5 . .
H13B C13 H13C 109.5 . .
C12 C14 H14A 109.5 . .
C12 C14 H14B 109.5 . .
H14A C14 H14B 109.5 . .
C12 C14 H14C 109.5 . .
H14A C14 H14C 109.5 . .
H14B C14 H14C 109.5 . .
C11 C15 C16 110.3(3) . .
C11 C15 C17 112.9(3) . .
C16 C15 C17 109.6(3) . .
C11 C15 H15 107.9 . .
C16 C15 H15 107.9 . .
C17 C15 H15 107.9 . .
C15 C16 H16A 109.5 . .
C15 C16 H16B 109.5 . .
H16A C16 H16B 109.5 . .
C15 C16 H16C 109.5 . .
H16A C16 H16C 109.5 . .
H16B C16 H16C 109.5 . .
C15 C17 H17A 109.5 . .
C15 C17 H17B 109.5 . .
H17A C17 H17B 109.5 . .
C15 C17 H17C 109.5 . .
H17A C17 H17C 109.5 . .
H17B C17 H17C 109.5 . .
C23 C18 C19 119.8(4) . .
C23 C18 N2 120.6(3) . .
C19 C18 N2 119.5(3) . .
C20 C19 C18 118.8(4) . .
C20 C19 C24 118.7(4) . .
C18 C19 C24 122.5(4) . .
C21 C20 C19 121.6(4) . .
C21 C20 H20 119.2 . .
C19 C20 H20 119.2 . .
C20 C21 C22 119.4(4) . .
C20 C21 H21 120.3 . .
C22 C21 H21 120.3 . .
C21 C22 C23 122.1(4) . .
C21 C22 H22 119.0 . .
C23 C22 H22 119.0 . .
C22 C23 C18 118.4(4) . .
C22 C23 C27 119.9(4) . .
C18 C23 C27 121.8(4) . .
C26 C24 C25 110.2(4) . .
C26 C24 C19 112.7(4) . .
C25 C24 C19 111.5(4) . .
C26 C24 H24 107.4 . .
C25 C24 H24 107.4 . .
C19 C24 H24 107.4 . .
C24 C25 H25A 109.5 . .
C24 C25 H25B 109.5 . .
H25A C25 H25B 109.5 . .
C24 C25 H25C 109.5 . .
H25A C25 H25C 109.5 . .
H25B C25 H25C 109.5 . .
C24 C26 H26A 109.5 . .
C24 C26 H26B 109.5 . .
H26A C26 H26B 109.5 . .
C24 C26 H26C 109.5 . .
H26A C26 H26C 109.5 . .
H26B C26 H26C 109.5 . .
C23 C27 C29 112.5(5) . .
C23 C27 C28 111.3(5) . .
C29 C27 C28 109.0(4) . .
C23 C27 H27 108.0 . .
C29 C27 H27 108.0 . .
C28 C27 H27 108.0 . .
C27 C28 H28A 109.5 . .
C27 C28 H28B 109.5 . .
H28A C28 H28B 109.5 . .
C27 C28 H28C 109.5 . .
H28A C28 H28C 109.5 . .
H28B C28 H28C 109.5 . .
C27 C29 H29A 109.5 . .
C27 C29 H29B 109.5 . .
H29A C29 H29B 109.5 . .
C27 C29 H29C 109.5 . .
H29A C29 H29C 109.5 . .
H29B C29 H29C 109.5 . .
N3 C30 N4 124.5(3) . .
N3 C30 C3 118.9(3) . .
N4 C30 C3 116.6(3) . .
N3 C30 Yb1 47.78(17) . .
N4 C30 Yb1 155.4(2) . .
C3 C30 Yb1 75.79(18) . .
N3 C31 C36 109.2(3) . .
N3 C31 C32 112.2(3) . .
C36 C31 C32 109.2(3) . .
N3 C31 H31 108.7 . .
C36 C31 H31 108.7 . .
C32 C31 H31 108.7 . .
C31 C32 C33 110.6(3) . .
C31 C32 H32A 109.5 . .
C33 C32 H32A 109.5 . .
C31 C32 H32B 109.5 . .
C33 C32 H32B 109.5 . .
H32A C32 H32B 108.1 . .
C34 C33 C32 111.5(4) . .
C34 C33 H33A 109.3 . .
C32 C33 H33A 109.3 . .
C34 C33 H33B 109.3 . .
C32 C33 H33B 109.3 . .
H33A C33 H33B 108.0 . .
C33 C34 C35 111.3(4) . .
C33 C34 H34A 109.4 . .
C35 C34 H34A 109.4 . .
C33 C34 H34B 109.4 . .
C35 C34 H34B 109.4 . .
H34A C34 H34B 108.0 . .
C34 C35 C36 110.5(4) . .
C34 C35 H35A 109.6 . .
C36 C35 H35A 109.6 . .
C34 C35 H35B 109.6 . .
C36 C35 H35B 109.6 . .
H35A C35 H35B 108.1 . .
C31 C36 C35 112.0(3) . .
C31 C36 H36A 109.2 . .
C35 C36 H36A 109.2 . .
C31 C36 H36B 109.2 . .
C35 C36 H36B 109.2 . .
H36A C36 H36B 107.9 . .
N4 C37 C38 108.4(3) . .
N4 C37 C42 111.7(3) . .
C38 C37 C42 110.5(3) . .
N4 C37 H37 108.7 . .
C38 C37 H37 108.7 . .
C42 C37 H37 108.7 . .
C37 C38 C39 110.8(4) . .
C37 C38 H38A 109.5 . .
C39 C38 H38A 109.5 . .
C37 C38 H38B 109.5 . .
C39 C38 H38B 109.5 . .
H38A C38 H38B 108.1 . .
C40 C39 C38 111.3(4) . .
C40 C39 H39A 109.4 . .
C38 C39 H39A 109.4 . .
C40 C39 H39B 109.4 . .
C38 C39 H39B 109.4 . .
H39A C39 H39B 108.0 . .
C39 C40 C41 110.9(4) . .
C39 C40 H40A 109.5 . .
C41 C40 H40A 109.5 . .
C39 C40 H40B 109.5 . .
C41 C40 H40B 109.5 . .
H40A C40 H40B 108.1 . .
C40 C41 C42 111.5(4) . .
C40 C41 H41A 109.3 . .
C42 C41 H41A 109.3 . .
C40 C41 H41B 109.3 . .
C42 C41 H41B 109.3 . .
H41A C41 H41B 108.0 . .
C41 C42 C37 111.1(4) . .
C41 C42 H42A 109.4 . .
C37 C42 H42A 109.4 . .
C41 C42 H42B 109.4 . .
C37 C42 H42B 109.4 . .
H42A C42 H42B 108.0 . .
Si1 C43 H43A 109.5 . .
Si1 C43 H43B 109.5 . .
H43A C43 H43B 109.5 . .
Si1 C43 H43C 109.5 . .
H43A C43 H43C 109.5 . .
H43B C43 H43C 109.5 . .
Si1 C44 H44A 109.5 . .
Si1 C44 H44B 109.5 . .
H44A C44 H44B 109.5 . .
Si1 C44 H44C 109.5 . .
H44A C44 H44C 109.5 . .
H44B C44 H44C 109.5 . .
Si1 C45 H45A 109.5 . .
Si1 C45 H45B 109.5 . .
H45A C45 H45B 109.5 . .
Si1 C45 H45C 109.5 . .
H45A C45 H45C 109.5 . .
H45B C45 H45C 109.5 . .
Si2 C46 H46A 109.5 . .
Si2 C46 H46B 109.5 . .
H46A C46 H46B 109.5 . .
Si2 C46 H46C 109.5 . .
H46A C46 H46C 109.5 . .
H46B C46 H46C 109.5 . .
Si2 C47 H47A 109.5 . .
Si2 C47 H47B 109.5 . .
H47A C47 H47B 109.5 . .
Si2 C47 H47C 109.5 . .
H47A C47 H47C 109.5 . .
H47B C47 H47C 109.5 . .
Si2 C48 H48A 109.5 . .
Si2 C48 H48B 109.5 . .
H48A C48 H48B 109.5 . .
Si2 C48 H48C 109.5 . .
H48A C48 H48C 109.5 . .
H48B C48 H48C 109.5 . .
C54 C49 C53 94(5) 2_665 2_665
C54 C49 C50 91(5) 2_665 .
C53 C49 C50 29.1(15) 2_665 .
C53 C50 C51 66(3) 2_665 .
C53 C50 C49 68(3) 2_665 .
C51 C50 C49 90(2) . .
C53 C50 C52 76(3) 2_665 2_665
C51 C50 C52 17(2) . 2_665
C49 C50 C52 107(2) . 2_665
C53 C50 C54 71(3) 2_665 2_665
C51 C50 C54 107(2) . 2_665
C49 C50 C54 18.7(17) . 2_665
C52 C50 C54 125(3) 2_665 2_665
C52 C51 C53 106(7) 2_665 2_665
C52 C51 C50 92(7) 2_665 .
C53 C51 C50 29.8(15) 2_665 .
C52 C51 C52 17(9) 2_665 .
C53 C51 C52 111(2) 2_665 .
C50 C51 C52 103.8(18) . .
C52 C51 C51 13(7) 2_665 2_665
C53 C51 C51 110(3) 2_665 2_665
C50 C51 C51 101(2) . 2_665
C52 C51 C51 4(2) . 2_665
C51 C52 C52 155(10) 2_665 2_665
C51 C52 C51 163(9) 2_665 .
C52 C52 C51 7(4) 2_665 .
C51 C52 C53 57(6) 2_665 .
C52 C52 C53 127(4) 2_665 .
C51 C52 C53 127(2) . .
C51 C52 C50 71(6) 2_665 2_665
C52 C52 C50 125(4) 2_665 2_665
C51 C52 C50 121(2) . 2_665
C53 C52 C50 27.3(13) . 2_665
C50 C53 C51 84(3) 2_665 2_665
C50 C53 C49 83(3) 2_665 2_665
C51 C53 C49 99(2) 2_665 2_665
C50 C53 C54 82(4) 2_665 .
C51 C53 C54 118(2) 2_665 .
C49 C53 C54 19.6(18) 2_665 .
C50 C53 C52 77(4) 2_665 .
C51 C53 C52 17(2) 2_665 .
C49 C53 C52 113(2) 2_665 .
C54 C53 C52 131(2) . .
C49 C54 C53 67(5) 2_665 .
C49 C54 C50 70(5) 2_665 2_665
C53 C54 C50 27.2(14) . 2_665

loop_
_geom_bond_atom_site_label_1
_geom_bond_atom_site_label_2
_geom_bond_distance
_geom_bond_site_symmetry_2
Yb1 N1 2.183(3) .
Yb1 N5 2.192(3) .
Yb1 N2 2.210(3) .
Yb1 N3 2.314(3) .
Yb1 C30 2.977(3) .
Yb1 C2 2.980(4) .
Yb1 C3 2.998(3) .
Yb1 C4 3.014(3) .
Yb1 Si1 3.4235(11) .
Si1 N5 1.711(3) .
Si1 C43 1.865(5) .
Si1 C44 1.868(5) .
Si1 C45 1.873(6) .
Si2 N5 1.719(3) .
Si2 C48 1.859(4) .
Si2 C47 1.869(5) .
Si2 C46 1.874(5) .
N1 C2 1.388(4) .
N1 C6 1.422(4) .
N2 C4 1.389(4) .
N2 C18 1.440(4) .
N3 C30 1.298(5) .
N3 C31 1.483(4) .
N4 C30 1.343(5) .
N4 C37 1.463(5) .
N4 H4 0.854(10) .
C1 C2 1.340(5) .
C1 H1A 0.9400 .
C1 H1B 0.9400 .
C2 C3 1.538(5) .
C3 C30 1.544(5) .
C3 C4 1.547(5) .
C3 H3 0.9900 .
C4 C5 1.336(5) .
C5 H5A 0.9400 .
C5 H5B 0.9400 .
C6 C7 1.411(5) .
C6 C11 1.412(5) .
C7 C8 1.389(6) .
C7 C12 1.518(6) .
C8 C9 1.386(6) .
C8 H8 0.9400 .
C9 C10 1.379(6) .
C9 H9 0.9400 .
C10 C11 1.390(5) .
C10 H10 0.9400 .
C11 C15 1.524(5) .
C12 C13 1.513(7) .
C12 C14 1.513(7) .
C12 H12 0.9900 .
C13 H13A 0.9700 .
C13 H13B 0.9700 .
C13 H13C 0.9700 .
C14 H14A 0.9700 .
C14 H14B 0.9700 .
C14 H14C 0.9700 .
C15 C16 1.524(6) .
C15 C17 1.536(6) .
C15 H15 0.9900 .
C16 H16A 0.9700 .
C16 H16B 0.9700 .
C16 H16C 0.9700 .
C17 H17A 0.9700 .
C17 H17B 0.9700 .
C17 H17C 0.9700 .
C18 C23 1.400(5) .
C18 C19 1.412(6) .
C19 C20 1.397(6) .
C19 C24 1.528(6) .
C20 C21 1.364(7) .
C20 H20 0.9400 .
C21 C22 1.368(7) .
C21 H21 0.9400 .
C22 C23 1.400(6) .
C22 H22 0.9400 .
C23 C27 1.512(7) .
C24 C26 1.520(7) .
C24 C25 1.523(6) .
C24 H24 0.9900 .
C25 H25A 0.9700 .
C25 H25B 0.9700 .
C25 H25C 0.9700 .
C26 H26A 0.9700 .
C26 H26B 0.9700 .
C26 H26C 0.9700 .
C27 C29 1.530(7) .
C27 C28 1.532(8) .
C27 H27 0.9900 .
C28 H28A 0.9700 .
C28 H28B 0.9700 .
C28 H28C 0.9700 .
C29 H29A 0.9700 .
C29 H29B 0.9700 .
C29 H29C 0.9700 .
C31 C36 1.518(5) .
C31 C32 1.529(5) .
C31 H31 0.9900 .
C32 C33 1.538(6) .
C32 H32A 0.9800 .
C32 H32B 0.9800 .
C33 C34 1.517(7) .
C33 H33A 0.9800 .
C33 H33B 0.9800 .
C34 C35 1.518(6) .
C34 H34A 0.9800 .
C34 H34B 0.9800 .
C35 C36 1.532(5) .
C35 H35A 0.9800 .
C35 H35B 0.9800 .
C36 H36A 0.9800 .
C36 H36B 0.9800 .
C37 C38 1.523(5) .
C37 C42 1.530(5) .
C37 H37 0.9900 .
C38 C39 1.526(6) .
C38 H38A 0.9800 .
C38 H38B 0.9800 .
C39 C40 1.513(8) .
C39 H39A 0.9800 .
C39 H39B 0.9800 .
C40 C41 1.522(8) .
C40 H40A 0.9800 .
C40 H40B 0.9800 .
C41 C42 1.524(7) .
C41 H41A 0.9800 .
C41 H41B 0.9800 .
C42 H42A 0.9800 .
C42 H42B 0.9800 .
C43 H43A 0.9700 .
C43 H43B 0.9700 .
C43 H43C 0.9700 .
C44 H44A 0.9700 .
C44 H44B 0.9700 .
C44 H44C 0.9700 .
C45 H45A 0.9700 .
C45 H45B 0.9700 .
C45 H45C 0.9700 .
C46 H46A 0.9700 .
C46 H46B 0.9700 .
C46 H46C 0.9700 .
C47 H47A 0.9700 .
C47 H47B 0.9700 .
C47 H47C 0.9700 .
C48 H48A 0.9700 .
C48 H48B 0.9700 .
C48 H48C 0.9700 .
C49 C54 0.51(4) 2_665
C49 C53 1.39(4) 2_665
C49 C50 1.495(18) .
C50 C53 0.73(4) 2_665
C50 C51 1.469(18) .
C50 C52 1.55(5) 2_665
C50 C54 1.59(4) 2_665
C51 C52 0.46(5) 2_665
C51 C53 1.35(4) 2_665
C51 C52 1.528(15) .
C51 C51 1.97(5) 2_665
C52 C51 0.46(5) 2_665
C52 C52 1.09(5) 2_665
C52 C53 1.550(18) .
C52 C50 1.55(5) 2_665
C53 C50 0.73(4) 2_665
C53 C51 1.35(4) 2_665
C53 C49 1.39(4) 2_665
C53 C54 1.516(18) .
C54 C49 0.51(4) 2_665
C54 C50 1.59(4) 2_665

loop_
_geom_torsion_atom_site_label_1
_geom_torsion_atom_site_label_2
_geom_torsion_atom_site_label_3
_geom_torsion_atom_site_label_4
_geom_torsion
_geom_torsion_site_symmetry_1
_geom_torsion_site_symmetry_4
N1 Yb1 Si1 N5 -141.4(2) . .
N2 Yb1 Si1 N5 -5.5(3) . .
N3 Yb1 Si1 N5 128.8(2) . .
C30 Yb1 Si1 N5 151.9(2) . .
C2 Yb1 Si1 N5 -147.5(2) . .
C3 Yb1 Si1 N5 -177.8(2) . .
C4 Yb1 Si1 N5 171.6(5) . .
N1 Yb1 Si1 C43 47.0(2) . .
N5 Yb1 Si1 C43 -171.7(3) . .
N2 Yb1 Si1 C43 -177.1(3) . .
N3 Yb1 Si1 C43 -42.9(2) . .
C30 Yb1 Si1 C43 -19.8(2) . .
C2 Yb1 Si1 C43 40.8(2) . .
C3 Yb1 Si1 C43 10.5(2) . .
C4 Yb1 Si1 C43 0.0(6) . .
N1 Yb1 Si1 C44 148.4(2) . .
N5 Yb1 Si1 C44 -70.3(3) . .
N2 Yb1 Si1 C44 -75.8(3) . .
N3 Yb1 Si1 C44 58.5(2) . .
C30 Yb1 Si1 C44 81.6(2) . .
C2 Yb1 Si1 C44 142.2(2) . .
C3 Yb1 Si1 C44 111.9(2) . .
C4 Yb1 Si1 C44 101.3(5) . .
N1 Yb1 Si1 C45 -53.9(3) . .
N5 Yb1 Si1 C45 87.5(3) . .
N2 Yb1 Si1 C45 82.0(4) . .
N3 Yb1 Si1 C45 -143.7(3) . .
C30 Yb1 Si1 C45 -120.6(3) . .
C2 Yb1 Si1 C45 -60.1(3) . .
C3 Yb1 Si1 C45 -90.4(3) . .
C4 Yb1 Si1 C45 -100.9(6) . .
N5 Yb1 N1 C2 175.0(2) . .
N2 Yb1 N1 C2 24.3(2) . .
N3 Yb1 N1 C2 -59.1(2) . .
C30 Yb1 N1 C2 -45.9(2) . .
C3 Yb1 N1 C2 -14.31(19) . .
C4 Yb1 N1 C2 6.3(2) . .
Si1 Yb1 N1 C2 -167.9(2) . .
N5 Yb1 N1 C6 7.6(3) . .
N2 Yb1 N1 C6 -143.1(3) . .
N3 Yb1 N1 C6 133.5(3) . .
C30 Yb1 N1 C6 146.6(3) . .
C2 Yb1 N1 C6 -167.4(4) . .
C3 Yb1 N1 C6 178.3(3) . .
C4 Yb1 N1 C6 -161.1(3) . .
Si1 Yb1 N1 C6 24.7(3) . .
N1 Yb1 N2 C4 -44.9(2) . .
N5 Yb1 N2 C4 175.7(2) . .
N3 Yb1 N2 C4 42.0(2) . .
C30 Yb1 N2 C4 18.9(2) . .
C2 Yb1 N2 C4 -34.0(2) . .
C3 Yb1 N2 C4 -6.6(2) . .
Si1 Yb1 N2 C4 179.09(18) . .
N1 Yb1 N2 C18 150.1(3) . .
N5 Yb1 N2 C18 10.6(4) . .
N3 Yb1 N2 C18 -123.0(3) . .
C30 Yb1 N2 C18 -146.2(3) . .
C2 Yb1 N2 C18 160.9(3) . .
C3 Yb1 N2 C18 -171.6(3) . .
C4 Yb1 N2 C18 -165.1(4) . .
Si1 Yb1 N2 C18 14.0(5) . .
N1 Yb1 N3 C30 30.2(2) . .
N5 Yb1 N3 C30 150.1(2) . .
N2 Yb1 N3 C30 -65.7(2) . .
C2 Yb1 N3 C30 7.5(2) . .
C3 Yb1 N3 C30 -15.5(2) . .
C4 Yb1 N3 C30 -47.3(2) . .
Si1 Yb1 N3 C30 126.9(2) . .
N1 Yb1 N3 C31 -125.2(3) . .
N5 Yb1 N3 C31 -5.3(3) . .
N2 Yb1 N3 C31 138.9(3) . .
C30 Yb1 N3 C31 -155.4(4) . .
C2 Yb1 N3 C31 -147.9(3) . .
C3 Yb1 N3 C31 -170.9(3) . .
C4 Yb1 N3 C31 157.3(3) . .
Si1 Yb1 N3 C31 -28.4(3) . .
C43 Si1 N5 Si2 -168.6(3) . .
C44 Si1 N5 Si2 -49.6(3) . .
C45 Si1 N5 Si2 73.0(3) . .
Yb1 Si1 N5 Si2 -177.2(3) . .
C43 Si1 N5 Yb1 8.6(3) . .
C44 Si1 N5 Yb1 127.6(2) . .
C45 Si1 N5 Yb1 -109.8(3) . .
C48 Si2 N5 Si1 -43.2(3) . .
C47 Si2 N5 Si1 78.8(3) . .
C46 Si2 N5 Si1 -161.7(2) . .
C48 Si2 N5 Yb1 139.4(2) . .
C47 Si2 N5 Yb1 -98.5(2) . .
C46 Si2 N5 Yb1 21.0(3) . .
N1 Yb1 N5 Si1 43.7(2) . .
N2 Yb1 N5 Si1 177.56(14) . .
N3 Yb1 N5 Si1 -61.6(2) . .
C30 Yb1 N5 Si1 -41.5(3) . .
C2 Yb1 N5 Si1 47.2(3) . .
C3 Yb1 N5 Si1 6.1(6) . .
C4 Yb1 N5 Si1 -176.3(2) . .
N1 Yb1 N5 Si2 -139.00(16) . .
N2 Yb1 N5 Si2 -5.1(3) . .
N3 Yb1 N5 Si2 115.78(17) . .
C30 Yb1 N5 Si2 135.85(16) . .
C2 Yb1 N5 Si2 -135.47(15) . .
C3 Yb1 N5 Si2 -176.5(4) . .
C4 Yb1 N5 Si2 1.1(5) . .
Si1 Yb1 N5 Si2 177.3(3) . .
C6 N1 C2 C1 12.8(5) . .
Yb1 N1 C2 C1 -156.2(3) . .
C6 N1 C2 C3 -165.4(3) . .
Yb1 N1 C2 C3 25.6(3) . .
C6 N1 C2 Yb1 169.0(4) . .
N1 Yb1 C2 C1 69.3(8) . .
N5 Yb1 C2 C1 62.0(8) . .
N2 Yb1 C2 C1 -85.2(8) . .
N3 Yb1 C2 C1 -173.3(8) . .
C30 Yb1 C2 C1 -169.3(8) . .
C3 Yb1 C2 C1 -134.5(8) . .
C4 Yb1 C2 C1 -102.8(8) . .
Si1 Yb1 C2 C1 83.6(8) . .
N5 Yb1 C2 N1 -7.3(3) . .
N2 Yb1 C2 N1 -154.5(2) . .
N3 Yb1 C2 N1 117.3(2) . .
C30 Yb1 C2 N1 121.4(2) . .
C3 Yb1 C2 N1 156.2(3) . .
C4 Yb1 C2 N1 -172.2(3) . .
Si1 Yb1 C2 N1 14.2(2) . .
N1 Yb1 C2 C3 -156.2(3) . .
N5 Yb1 C2 C3 -163.52(18) . .
N2 Yb1 C2 C3 49.32(17) . .
N3 Yb1 C2 C3 -38.86(17) . .
C30 Yb1 C2 C3 -34.84(17) . .
C4 Yb1 C2 C3 31.63(17) . .
Si1 Yb1 C2 C3 -141.96(15) . .
C1 C2 C3 C30 -130.3(3) . .
N1 C2 C3 C30 48.1(4) . .
Yb1 C2 C3 C30 65.8(2) . .
C1 C2 C3 C4 99.3(4) . .
N1 C2 C3 C4 -82.3(4) . .
Yb1 C2 C3 C4 -64.6(3) . .
C1 C2 C3 Yb1 163.9(3) . .
N1 C2 C3 Yb1 -17.7(2) . .
N1 Yb1 C3 C2 12.46(17) . .
N5 Yb1 C3 C2 54.8(5) . .
N2 Yb1 C3 C2 -118.1(2) . .
N3 Yb1 C3 C2 130.8(2) . .
C30 Yb1 C3 C2 117.9(3) . .
C4 Yb1 C3 C2 -123.8(3) . .
Si1 Yb1 C3 C2 59.1(2) . .
N1 Yb1 C3 C30 -105.5(2) . .
N5 Yb1 C3 C30 -63.1(5) . .
N2 Yb1 C3 C30 124.0(2) . .
N3 Yb1 C3 C30 12.84(18) . .
C2 Yb1 C3 C30 -117.9(3) . .
C4 Yb1 C3 C30 118.3(3) . .
Si1 Yb1 C3 C30 -58.8(2) . .
N1 Yb1 C3 C4 136.2(2) . .
N5 Yb1 C3 C4 178.6(4) . .
N2 Yb1 C3 C4 5.65(17) . .
N3 Yb1 C3 C4 -105.5(2) . .
C30 Yb1 C3 C4 -118.3(3) . .
C2 Yb1 C3 C4 123.8(3) . .
Si1 Yb1 C3 C4 -177.17(14) . .
C18 N2 C4 C5 -1.1(5) . .
Yb1 N2 C4 C5 -168.6(3) . .
C18 N2 C4 C3 179.2(3) . .
Yb1 N2 C4 C3 11.7(4) . .
C18 N2 C4 Yb1 167.5(4) . .
C2 C3 C4 C5 -124.1(4) . .
C30 C3 C4 C5 106.0(4) . .
Yb1 C3 C4 C5 172.1(3) . .
C2 C3 C4 N2 55.6(4) . .
C30 C3 C4 N2 -74.3(4) . .
Yb1 C3 C4 N2 -8.2(2) . .
C2 C3 C4 Yb1 63.9(3) . .
C30 C3 C4 Yb1 -66.1(2) . .
N1 Yb1 C4 C5 177.3(12) . .
N5 Yb1 C4 C5 33.4(13) . .
N2 Yb1 C4 C5 43.2(11) . .
N3 Yb1 C4 C5 -89.8(11) . .
C30 Yb1 C4 C5 -113.0(12) . .
C2 Yb1 C4 C5 -179.2(12) . .
C3 Yb1 C4 C5 -147.6(12) . .
Si1 Yb1 C4 C5 -134.7(10) . .
N1 Yb1 C4 N2 134.0(2) . .
N5 Yb1 C4 N2 -9.8(5) . .
N3 Yb1 C4 N2 -133.0(2) . .
C30 Yb1 C4 N2 -156.2(3) . .
C2 Yb1 C4 N2 137.5(3) . .
C3 Yb1 C4 N2 169.2(3) . .
Si1 Yb1 C4 N2 -177.9(4) . .
N1 Yb1 C4 C3 -35.11(18) . .
N5 Yb1 C4 C3 -179.0(3) . .
N2 Yb1 C4 C3 -169.2(3) . .
N3 Yb1 C4 C3 57.87(18) . .
C30 Yb1 C4 C3 34.63(17) . .
C2 Yb1 C4 C3 -31.63(17) . .
Si1 Yb1 C4 C3 12.9(6) . .
C2 N1 C6 C7 -110.2(4) . .
Yb1 N1 C6 C7 56.5(4) . .
C2 N1 C6 C11 73.7(4) . .
Yb1 N1 C6 C11 -119.7(3) . .
C11 C6 C7 C8 3.2(5) . .
N1 C6 C7 C8 -173.0(3) . .
C11 C6 C7 C12 -172.4(4) . .
N1 C6 C7 C12 11.4(5) . .
C6 C7 C8 C9 -1.7(6) . .
C12 C7 C8 C9 173.9(4) . .
C7 C8 C9 C10 -0.6(7) . .
C8 C9 C10 C11 1.4(6) . .
C9 C10 C11 C6 0.1(6) . .
C9 C10 C11 C15 -179.1(4) . .
C7 C6 C11 C10 -2.4(5) . .
N1 C6 C11 C10 173.8(3) . .
C7 C6 C11 C15 176.8(3) . .
N1 C6 C11 C15 -7.1(5) . .
C8 C7 C12 C13 -84.1(5) . .
C6 C7 C12 C13 91.4(5) . .
C8 C7 C12 C14 40.9(6) . .
C6 C7 C12 C14 -143.6(4) . .
C10 C11 C15 C16 61.3(5) . .
C6 C11 C15 C16 -117.8(4) . .
C10 C11 C15 C17 -61.7(5) . .
C6 C11 C15 C17 119.1(4) . .
C4 N2 C18 C23 94.2(4) . .
Yb1 N2 C18 C23 -101.2(4) . .
C4 N2 C18 C19 -90.1(4) . .
Yb1 N2 C18 C19 74.5(4) . .
C23 C18 C19 C20 2.8(6) . .
N2 C18 C19 C20 -173.0(3) . .
C23 C18 C19 C24 -177.3(4) . .
N2 C18 C19 C24 6.9(5) . .
C18 C19 C20 C21 -1.7(6) . .
C24 C19 C20 C21 178.3(4) . .
C19 C20 C21 C22 -0.4(7) . .
C20 C21 C22 C23 1.6(7) . .
C21 C22 C23 C18 -0.5(6) . .
C21 C22 C23 C27 180.0(5) . .
C19 C18 C23 C22 -1.7(6) . .
N2 C18 C23 C22 174.1(3) . .
C19 C18 C23 C27 177.8(4) . .
N2 C18 C23 C27 -6.4(6) . .
C20 C19 C24 C26 51.6(5) . .
C18 C19 C24 C26 -128.3(4) . .
C20 C19 C24 C25 -72.9(6) . .
C18 C19 C24 C25 107.2(5) . .
C22 C23 C27 C29 -44.1(7) . .
C18 C23 C27 C29 136.5(5) . .
C22 C23 C27 C28 78.6(6) . .
C18 C23 C27 C28 -100.8(5) . .
C31 N3 C30 N4 7.3(5) . .
Yb1 N3 C30 N4 -150.0(3) . .
C31 N3 C30 C3 -174.4(3) . .
Yb1 N3 C30 C3 28.3(4) . .
C31 N3 C30 Yb1 157.3(4) . .
C37 N4 C30 N3 173.0(4) . .
C37 N4 C30 C3 -5.4(5) . .
C37 N4 C30 Yb1 110.2(6) . .
C2 C3 C30 N3 -87.1(4) . .
C4 C3 C30 N3 45.7(4) . .
Yb1 C3 C30 N3 -21.2(3) . .
C2 C3 C30 N4 91.3(4) . .
C4 C3 C30 N4 -135.9(3) . .
Yb1 C3 C30 N4 157.2(3) . .
C2 C3 C30 Yb1 -65.9(2) . .
C4 C3 C30 Yb1 66.9(2) . .
N1 Yb1 C30 N3 -146.8(3) . .
N5 Yb1 C30 N3 -43.8(3) . .
N2 Yb1 C30 N3 109.9(2) . .
C2 Yb1 C30 N3 -170.6(3) . .
C3 Yb1 C30 N3 154.7(3) . .
C4 Yb1 C30 N3 120.2(3) . .
Si1 Yb1 C30 N3 -63.2(2) . .
N1 Yb1 C30 N4 -65.1(6) . .
N5 Yb1 C30 N4 37.8(7) . .
N2 Yb1 C30 N4 -168.5(6) . .
N3 Yb1 C30 N4 81.7(6) . .
C2 Yb1 C30 N4 -89.0(6) . .
C3 Yb1 C30 N4 -123.7(7) . .
C4 Yb1 C30 N4 -158.2(7) . .
Si1 Yb1 C30 N4 18.5(6) . .
N1 Yb1 C30 C3 58.53(19) . .
N5 Yb1 C30 C3 161.48(19) . .
N2 Yb1 C30 C3 -44.81(18) . .
N3 Yb1 C30 C3 -154.7(3) . .
C2 Yb1 C30 C3 34.69(17) . .
C4 Yb1 C30 C3 -34.48(18) . .
Si1 Yb1 C30 C3 142.15(16) . .
C30 N3 C31 C36 -170.7(3) . .
Yb1 N3 C31 C36 -18.1(4) . .
C30 N3 C31 C32 68.0(4) . .
Yb1 N3 C31 C32 -139.4(3) . .
N3 C31 C32 C33 178.4(3) . .
C36 C31 C32 C33 57.2(4) . .
C31 C32 C33 C34 -56.6(5) . .
C32 C33 C34 C35 55.2(5) . .
C33 C34 C35 C36 -54.6(5) . .
N3 C31 C36 C35 178.8(3) . .
C32 C31 C36 C35 -58.1(4) . .
C34 C35 C36 C31 57.0(5) . .
C30 N4 C37 C38 -148.3(4) . .
C30 N4 C37 C42 89.6(5) . .
N4 C37 C38 C39 -179.2(4) . .
C42 C37 C38 C39 -56.4(5) . .
C37 C38 C39 C40 57.0(5) . .
C38 C39 C40 C41 -56.2(6) . .
C39 C40 C41 C42 55.5(6) . .
C40 C41 C42 C37 -55.4(5) . .
N4 C37 C42 C41 176.6(4) . .
C38 C37 C42 C41 55.7(5) . .
C54 C49 C50 C53 -95(8) 2_665 2_665
C54 C49 C50 C51 -160(7) 2_665 .
C53 C49 C50 C51 -64(3) 2_665 .
C54 C49 C50 C52 -162(7) 2_665 2_665
C53 C49 C50 C52 -66(3) 2_665 2_665
C53 C49 C50 C54 95(8) 2_665 2_665
C53 C50 C51 C52 121(10) 2_665 2_665
C49 C50 C51 C52 -174(9) . 2_665
C54 C50 C51 C52 180(9) 2_665 2_665
C49 C50 C51 C53 66(3) . 2_665
C52 C50 C51 C53 -121(10) 2_665 2_665
C54 C50 C51 C53 59(3) 2_665 2_665
C53 C50 C51 C52 108(3) 2_665 .
C49 C50 C51 C52 173.5(19) . .
C52 C50 C51 C52 -13(9) 2_665 .
C54 C50 C51 C52 167(2) 2_665 .
C53 C50 C51 C51 111(4) 2_665 2_665
C49 C50 C51 C51 176(3) . 2_665
C52 C50 C51 C51 -10(7) 2_665 2_665
C54 C50 C51 C51 170(3) 2_665 2_665
C52 C51 C52 C51 0.00(16) 2_665 2_665
C53 C51 C52 C51 78(24) 2_665 2_665
C50 C51 C52 C51 48(23) . 2_665
C53 C51 C52 C52 78(23) 2_665 2_665
C50 C51 C52 C52 48(23) . 2_665
C51 C51 C52 C52 0.0(2) 2_665 2_665
C52 C51 C52 C53 95(25) 2_665 .
C53 C51 C52 C53 174(3) 2_665 .
C50 C51 C52 C53 143(4) . .
C51 C51 C52 C53 95(25) 2_665 .
C52 C51 C52 C50 128(25) 2_665 2_665
C53 C51 C52 C50 -154(4) 2_665 2_665
C50 C51 C52 C50 176(3) . 2_665
C51 C51 C52 C50 128(25) 2_665 2_665
C51 C52 C53 C50 -114(10) 2_665 2_665
C52 C52 C53 C50 96(8) 2_665 2_665
C51 C52 C53 C50 87(4) . 2_665
C52 C52 C53 C51 -150(16) 2_665 2_665
C51 C52 C53 C51 -159(11) . 2_665
C50 C52 C53 C51 114(10) 2_665 2_665
C51 C52 C53 C49 -37(11) 2_665 2_665
C52 C52 C53 C49 173(6) 2_665 2_665
C51 C52 C53 C49 164(3) . 2_665
C50 C52 C53 C49 76(3) 2_665 2_665
C51 C52 C53 C54 -47(11) 2_665 .
C52 C52 C53 C54 163(6) 2_665 .
C51 C52 C53 C54 154(3) . .
C50 C52 C53 C54 67(4) 2_665 .
C50 C53 C54 C49 91(8) 2_665 2_665
C51 C53 C54 C49 13(8) 2_665 2_665
C52 C53 C54 C49 27(9) . 2_665
C51 C53 C54 C50 -79(4) 2_665 2_665
C49 C53 C54 C50 -91(8) 2_665 2_665
C52 C53 C54 C50 -65(4) . 2_665
